data_1517497
loop_
_publ_author_name
'Negrier, Philippe'
'Barrio, Mar\'ia'
'Tamarit, Josep Ll'
'Mondieig, Denise'

_publ_section_title
;
 Polymorphism in 2-x-adamantane derivatives (x = cl, br).
;
_journal_issue 32
_journal_name_full 'The journal of physical chemistry. B'
_journal_page_first 9595
_journal_page_last 9603
_journal_paper_doi 10.1021/jp505280d
_journal_volume 118
_journal_year 2014
_chemical_formula_sum 'C10 H15 Br'
_chemical_formula_weight 215.12
_space_group_IT_number 19
_symmetry_cell_setting orthorhombic
_symmetry_Int_Tables_number 19
_symmetry_space_group_name_Hall 'P 2ac 2ab'
_symmetry_space_group_name_H-M 'P 21 21 21'
_audit_creation_date 2013-02-15
_audit_creation_method 'Materials Studio'
_cell_angle_alpha 90.0000
_cell_angle_beta 90.0000
_cell_angle_gamma 90.0000
_cell_formula_units_Z 4
_cell_length_a 6.5912(7)
_cell_length_b 8.2254(9)
_cell_length_c 16.8717(15)
_cell_measurement_temperature 260
_cell_volume 914.70(16)
_diffrn_ambient_temperature 260
_diffrn_measurement_device_type 'Inel CPS120'
_diffrn_radiation_monochromator 'curved quartz'
_diffrn_radiation_source 'fine-focus sealed tube'
_diffrn_radiation_type CuK\a~1~
_diffrn_radiation_wavelength 1.540562
_exptl_crystal_density_diffrn 1.562
_cod_data_source_file jp505280d_si_002.cif
_cod_data_source_block 'global_Rietveld260K'
_cod_original_sg_symbol_H-M P212121
_cod_database_code 1517497

loop_
_symmetry_equiv_pos_as_xyz
x,y,z
1/2-x,-y,1/2+z
1/2+x,1/2-y,-z
-x,1/2+y,1/2-z

loop_
_atom_site_label
_atom_site_type_symbol
_atom_site_fract_x
_atom_site_fract_y
_atom_site_fract_z
_atom_site_U_iso_or_equiv
_atom_site_adp_type
_atom_site_occupancy
C1 C 0.1533(4) 0.4487(3) 0.20007(10) 0.05000 Uiso 1.00
Br1 Br 0.1627(3) 0.5320(2) 0.30808(8) 0.05000 Uiso 1.00
H12 H 0.0292(7) 0.3588(6) 0.20037(14) 0.05000 Uiso 1.00
C2 C 0.1058(5) 0.5843(5) 0.13943(9) 0.05000 Uiso 1.00
H2 H -0.0355(7) 0.6473(9) 0.15661(9) 0.05000 Uiso 1.00
C3 C 0.0768(3) 0.5032(8) 0.05760(9) 0.05000 Uiso 1.00
H31 H -0.0514(4) 0.4171(11) 0.05935(12) 0.05000 Uiso 1.00
H32 H 0.0376(6) 0.5951(10) 0.01244(8) 0.05000 Uiso 1.00
C4 C 0.2734(4) 0.4139(3) 0.03373(10) 0.05000 Uiso 1.00
H4 H 0.2527(6) 0.3550(5) -0.02453(12) 0.05000 Uiso 1.00
C5 C 0.4483(4) 0.5377(4) 0.02845(9) 0.05000 Uiso 1.00
H51 H 0.5892(3) 0.4770(7) 0.00919(9) 0.05000 Uiso 1.00
H52 H 0.4139(8) 0.6303(3) -0.01703(11) 0.05000 Uiso 1.00
C6 C 0.4792(6) 0.6188(6) 0.10982(11) 0.05000 Uiso 1.00
H6 H 0.6049(10) 0.7073(9) 0.10620(16) 0.05000 Uiso 1.00
C7 C 0.3254(10) 0.2829(2) 0.09591(14) 0.05000 Uiso 1.00
H71 H 0.2040(14) 0.1907(4) 0.09861(19) 0.05000 Uiso 1.00
H72 H 0.4643(12) 0.2172(5) 0.07858(15) 0.05000 Uiso 1.00
C8 C 0.3542(7) 0.3641(4) 0.17741(11) 0.05000 Uiso 1.00
H8 H 0.3907(11) 0.2708(6) 0.22198(13) 0.05000 Uiso 1.00
C9 C 0.5307(3) 0.4864(8) 0.17124(9) 0.05000 Uiso 1.00
H91 H 0.6708(4) 0.4219(12) 0.15385(8) 0.05000 Uiso 1.00
H92 H 0.5631(3) 0.5406(11) 0.22959(10) 0.05000 Uiso 1.00
C10 C 0.2822(10) 0.7072(2) 0.13383(13) 0.05000 Uiso 1.00
H101 H 0.2454(14) 0.8021(3) 0.08978(16) 0.05000 Uiso 1.00
H102 H 0.3036(12) 0.7714(3) 0.19066(15) 0.05000 Uiso 1.00

loop_
_geom_angle_atom_site_label_1
_geom_angle_atom_site_label_2
_geom_angle_atom_site_label_3
_geom_angle
_geom_angle_publ_flag
Br1 C1 C2 111.83(18) yes
Br1 C1 C8 111.28(17) yes
C2 C1 C8 109.58(19) no
C1 C2 C3 107.8(3) no
C1 C2 C10 111.1(2) no
C3 C2 C10 108.7(2) no
C2 C3 C4 109.56(18) no
C3 C4 C5 109.2(3) no
C3 C4 C7 110.0(3) no
C5 C4 C7 109.6(3) no
C4 C5 C6 109.5(2) no
C5 C6 C9 108.8(4) no
C5 C6 C10 109.1(3) no
C9 C6 C10 110.0(2) no
C4 C7 C8 109.37(18) no
C1 C8 C7 108.1(3) no
C1 C8 C9 111.7(3) no
C7 C8 C9 108.4(3) no
C6 C9 C8 109.9(2) no
C2 C10 C6 110.0(2) no
Br1 C1 H12 104.79(19) no
C2 C1 H12 109.7(3) no
C8 C1 H12 109.6(3) no
C1 C2 H2 109.6(3) no
C3 C2 H2 109.4(3) no
C10 C2 H2 110.1(5) no
C2 C3 H31 110.4(2) no
C2 C3 H32 110.5(6) no
C4 C3 H31 110.2(6) no
C4 C3 H32 110.0(3) no
H31 C3 H32 106.2(4) no
C3 C4 H4 109.7(3) no
C5 C4 H4 109.3(3) no
C7 C4 H4 109.1(3) no
C4 C5 H51 110.4(4) no
C4 C5 H52 110.0(3) no
C6 C5 H51 110.3(3) no
C6 C5 H52 110.4(3) no
H51 C5 H52 106.3(3) no
C5 C6 H6 109.6(3) no
C9 C6 H6 109.7(4) no
C10 C6 H6 109.6(5) no
C4 C7 H71 110.3(5) no
C4 C7 H72 110.3(3) no
C8 C7 H71 110.5(4) no
C8 C7 H72 110.3(5) no
H71 C7 H72 106.0(5) no
C1 C8 H8 109.4(4) no
C7 C8 H8 109.5(3) no
C9 C8 H8 109.6(5) no
C6 C9 H91 110.2(4) no
C6 C9 H92 111.0(7) no
C8 C9 H91 109.6(7) no
C8 C9 H92 110.5(3) no
H91 C9 H92 105.6(3) no
C2 C10 H101 109.8(6) no
C2 C10 H102 110.9(5) no
C6 C10 H101 110.0(5) no
C6 C10 H102 110.3(6) no
H101 C10 H102 105.9(2) no

loop_
_geom_bond_atom_site_label_1
_geom_bond_atom_site_label_2
_geom_bond_distance
_geom_bond_publ_flag
Br1 C1 1.948(2) yes
C1 C2 1.546(4) no
C1 C8 1.544(5) no
C2 C3 1.545(4) no
C2 C10 1.544(6) no
C3 C4 1.543(4) no
C4 C5 1.541(4) no
C4 C7 1.542(3) no
C5 C6 1.540(3) no
C6 C9 1.541(6) no
C6 C10 1.542(7) no
C7 C8 1.540(3) no
C8 C9 1.542(6) no
C1 H12 1.103(5) no
C2 H2 1.105(6) no
C3 H31 1.103(8) no
C3 H32 1.104(7) no
C4 H4 1.104(3) no
C5 H51 1.103(4) no
C5 H52 1.105(4) no
C6 H6 1.105(8) no
C7 H71 1.103(9) no
C7 H72 1.103(9) no
C8 H8 1.101(5) no
C9 H91 1.105(6) no
C9 H92 1.102(5) no
C10 H101 1.105(4) no
C10 H102 1.104(4) no

loop_
_geom_contact_atom_site_label_1
_geom_contact_atom_site_label_2
_geom_contact_distance
_geom_contact_site_symmetry_2
_geom_contact_publ_flag
Br1 H92 2.954(3) . no
Br1 H102 2.944(4) . no
Br1 H4 3.025(3) 2_565 no
Br1 H12 2.974(5) 4_555 no
Br1 H71 3.166(8) 4_555 no
C1 C5 3.564(3) . no
C3 C9 3.556(3) . no
C5 C1 3.564(3) . no
C7 C10 3.560(2) . no
C9 C3 3.556(3) . no
C10 C7 3.560(2) . no
C3 H72 3.019(6) 3_455 no
C4 H72 2.984(6) 3_455 no
C5 H101 3.090(7) 3_565 no
C9 H8 2.998(7) 4_655 no
H2 H6 2.566(8) 1_455 no
H4 Br1 3.025(3) 2_564 no
H4 H72 2.190(8) 3_455 no
H6 H2 2.566(8) 1_655 no
H8 C9 2.998(7) 4_645 no
H8 H92 2.085(9) 4_645 no
H8 H102 2.497(9) 4_645 no
H12 H31 2.485(4) . no
H12 H71 2.487(6) . no
H12 H91 2.543(6) 1_455 no
H12 Br1 2.974(5) 4_545 no
H31 H12 2.485(4) . no
H31 H51 2.563(4) 1_455 no
H31 H71 2.596(9) . no
H31 H91 2.428(3) 1_455 no
H31 H72 2.578(5) 3_455 no
H32 H52 2.546(7) . no
H32 H101 2.545(8) . no
H32 H52 2.403(8) 3_465 no
H51 H31 2.563(4) 1_655 no
H51 H72 2.572(7) . no
H51 H91 2.540(3) . no
H51 H71 2.405(6) 3_555 no
H52 H32 2.546(7) . no
H52 H101 2.545(6) . no
H52 H32 2.403(8) 3_565 no
H52 H101 2.567(9) 3_565 no
H71 H12 2.487(6) . no
H71 H31 2.596(9) . no
H71 H51 2.405(6) 3_455 no
H71 Br1 3.166(8) 4_545 no
H72 H51 2.572(7) . no
H72 H91 2.510(9) . no
H72 C3 3.019(6) 3_555 no
H72 C4 2.984(6) 3_555 no
H72 H4 2.190(8) 3_555 no
H72 H31 2.578(5) 3_555 no
H91 H12 2.543(6) 1_655 no
H91 H31 2.428(3) 1_655 no
H91 H51 2.540(3) . no
H91 H72 2.510(9) . no
H92 Br1 2.954(3) . no
H92 H8 2.085(9) 4_655 no
H101 H32 2.545(8) . no
H101 H52 2.545(6) . no
H101 C5 3.090(7) 3_465 no
H101 H52 2.567(9) 3_465 no
H102 Br1 2.944(4) . no
H102 H8 2.497(9) 4_655 no

loop_
_geom_torsion_atom_site_label_1
_geom_torsion_atom_site_label_2
_geom_torsion_atom_site_label_3
_geom_torsion_atom_site_label_4
_geom_torsion
_geom_torsion_publ_flag
Br1 C1 C2 C3 -173.45(18) no
Br1 C1 C2 C10 67.5(3) no
C8 C1 C2 C3 62.7(3) no
C8 C1 C2 C10 -56.4(3) no
Br1 C1 C8 C7 172.84(18) no
Br1 C1 C8 C9 -68.0(2) no
C2 C1 C8 C7 -63.0(3) no
C2 C1 C8 C9 56.2(2) no
C1 C2 C3 C4 -60.4(4) no
C10 C2 C3 C4 60.1(5) no
C1 C2 C10 C6 58.4(2) no
C3 C2 C10 C6 -60.1(3) no
C2 C3 C4 C5 -60.6(4) no
C2 C3 C4 C7 59.6(4) no
C3 C4 C5 C6 60.6(3) no
C7 C4 C5 C6 -60.0(3) no
C3 C4 C7 C8 -59.6(5) no
C5 C4 C7 C8 60.5(4) no
C4 C5 C6 C9 59.8(3) no
C4 C5 C6 C10 -60.2(4) no
C5 C6 C9 C8 -61.0(3) no
C10 C6 C9 C8 58.5(4) no
C5 C6 C10 C2 60.3(3) no
C9 C6 C10 C2 -59.0(3) no
C4 C7 C8 C1 60.6(4) no
C4 C7 C8 C9 -60.7(5) no
C1 C8 C9 C6 -57.7(3) no
C7 C8 C9 C6 61.3(4) no
